data_2226312
loop_
_publ_author_name
'Wasilewska, Aleksandra'
'Saczewski, Franciszek'
'Gdaniec, Maria'

_publ_section_title
;
 5-Methyl-3,6,7,8a-tetrahydro-2<i>H</i>-diimidazo[1,2-<i>c</i>:1',2'-<i>e</i>]pyrido[1,2-<i>a</i>][1,3,5]triazin-5-ium
 iodide
;
_journal_coeditor_code TK2676
_journal_issue 6
_journal_name_full 'Acta Crystallographica Section E'
_journal_page_first o1486
_journal_paper_doi 10.1107/S1600536810019495
_journal_volume 66
_journal_year 2010
_chemical_formula_iupac 'C12 H16 N5 +, I -'
_chemical_formula_moiety 'C12 H16 N5 +, I -'
_chemical_formula_sum 'C12 H16 I N5'
_chemical_formula_weight 357.20
_chemical_name_systematic
;
5-Methyl-3,6,7,8a-tetrahydro-2<i>H</i>-
diimidazo[1,2-<i>c</i>:1',2'-<i>e</i>]pyrido[1,2-<i>a</i>][1,3,5]triazin-5-ium
iodide
;
_space_group_IT_number 14
_symmetry_cell_setting monoclinic
_symmetry_space_group_name_Hall '-P 2yn'
_symmetry_space_group_name_H-M 'P 1 21/n 1'
_atom_sites_solution_hydrogens geom
_atom_sites_solution_primary direct
_atom_sites_solution_secondary difmap
_audit_creation_method SHELXL-97
_cell_angle_alpha 90.00
_cell_angle_beta 92.204(2)
_cell_angle_gamma 90.00
_cell_formula_units_Z 4
_cell_length_a 7.6299(2)
_cell_length_b 15.3939(4)
_cell_length_c 11.4503(3)
_cell_measurement_reflns_used 19213
_cell_measurement_temperature 100(2)
_cell_measurement_theta_max 32.26
_cell_measurement_theta_min 2.65
_cell_volume 1343.89(6)
_computing_cell_refinement 'CrysAlis Pro (Oxford Diffraction, 2009)'
_computing_data_collection 'CrysAlis Pro (Oxford Diffraction, 2009)'
_computing_data_reduction 'CrysAlis Pro (Oxford Diffraction, 2009)'
_computing_molecular_graphics
;
ORTEP-3 for Windows (Farrugia, 1997)
;
_computing_publication_material 'SHELXL97 (Sheldrick, 2008)'
_computing_structure_refinement
;
SHELXL97 (Sheldrick, 2008) and WinGX (Farrugia, 1999)
;
_computing_structure_solution 'SHELXS97 (Sheldrick, 2008)'
_diffrn_ambient_temperature 100(2)
_diffrn_measured_fraction_theta_full 0.994
_diffrn_measured_fraction_theta_max 0.915
_diffrn_measurement_device_type 'Oxford Diffraction Xcalibur-E CCD'
_diffrn_measurement_method '\w scan'
_diffrn_radiation_monochromator graphite
_diffrn_radiation_source 'fine-focus sealed tube'
_diffrn_radiation_type MoK\a
_diffrn_radiation_wavelength 0.71073
_diffrn_reflns_av_R_equivalents 0.0261
_diffrn_reflns_av_sigmaI/netI 0.0163
_diffrn_reflns_limit_h_max 11
_diffrn_reflns_limit_h_min -9
_diffrn_reflns_limit_k_max 23
_diffrn_reflns_limit_k_min -23
_diffrn_reflns_limit_l_max 16
_diffrn_reflns_limit_l_min 0
_diffrn_reflns_number 25955
_diffrn_reflns_theta_full 28.00
_diffrn_reflns_theta_max 32.36
_diffrn_reflns_theta_min 4.12
_diffrn_standards_decay_% 0
_diffrn_standards_interval_count 0
_diffrn_standards_interval_time 0
_diffrn_standards_number 0
_exptl_absorpt_coefficient_mu 2.374
_exptl_absorpt_correction_T_max 0.789
_exptl_absorpt_correction_T_min 0.496
_exptl_absorpt_correction_type multi-scan
_exptl_absorpt_process_details
;
(CrysAlis Pro; Oxford Diffraction, 2009)
;
_exptl_crystal_colour colourless
_exptl_crystal_density_diffrn 1.765
_exptl_crystal_density_method 'not measured'
_exptl_crystal_description block
_exptl_crystal_F_000 704
_exptl_crystal_size_max 0.2
_exptl_crystal_size_mid 0.2
_exptl_crystal_size_min 0.1
_refine_diff_density_max 1.735
_refine_diff_density_min -1.239
_refine_ls_extinction_method none
_refine_ls_goodness_of_fit_ref 1.200
_refine_ls_hydrogen_treatment constr
_refine_ls_matrix_type full
_refine_ls_number_parameters 165
_refine_ls_number_reflns 4406
_refine_ls_number_restraints 0
_refine_ls_restrained_S_all 1.200
_refine_ls_R_factor_all 0.0333
_refine_ls_R_factor_gt 0.0291
_refine_ls_shift/su_max 0.001
_refine_ls_shift/su_mean 0.000
_refine_ls_structure_factor_coef Fsqd
_refine_ls_weighting_details 'calc w=1/[\s^2^(Fo^2^)+(0.0196P)^2^+3.1405P] where P=(Fo^2^+2Fc^2^)/3'
_refine_ls_weighting_scheme calc
_refine_ls_wR_factor_gt 0.0686
_refine_ls_wR_factor_ref 0.0695
_reflns_number_gt 4018
_reflns_number_total 4406
_reflns_threshold_expression I>2\s(I)
_cod_data_source_file tk2676.cif
_cod_data_source_block I
_cod_original_sg_symbol_H-M 'P 21/n'
_cod_database_code 2226312
_cod_database_fobs_code 2226312

loop_
_symmetry_equiv_pos_as_xyz
'x, y, z'
'-x+1/2, y+1/2, -z+1/2'
'-x, -y, -z'
'x-1/2, -y-1/2, z-1/2'

loop_
_atom_site_type_symbol
_atom_site_label
_atom_site_fract_x
_atom_site_fract_y
_atom_site_fract_z
_atom_site_U_iso_or_equiv
_atom_site_adp_type
_atom_site_calc_flag
_atom_site_refinement_flags
_atom_site_occupancy
_atom_site_disorder_assembly
_atom_site_disorder_group
I I1 0.04305(2) 0.194494(11) 0.473423(14) 0.01657(5) Uani d . 1 . .
N N1 0.1806(3) 0.53774(16) 0.3251(2) 0.0209(5) Uani d . 1 . .
C C2 0.2057(4) 0.4944(2) 0.2120(2) 0.0222(5) Uani d . 1 . .
H H2A 0.2910 0.5272 0.1660 0.027 Uiso calc R 1 . .
H H2B 0.0931 0.4914 0.1663 0.027 Uiso calc R 1 . .
C C3 0.2755(4) 0.40179(19) 0.2385(2) 0.0206(5) Uani d . 1 . .
H H3A 0.1869 0.3569 0.2173 0.025 Uiso calc R 1 . .
H H3B 0.3846 0.3898 0.1973 0.025 Uiso calc R 1 . .
N N4 0.3083(3) 0.40681(15) 0.36610(19) 0.0155(4) Uani d . 1 . .
N N5 0.4690(3) 0.27675(15) 0.4159(2) 0.0162(4) Uani d . 1 . .
C C6 0.5326(4) 0.23510(18) 0.5250(2) 0.0189(5) Uani d . 1 . .
H H6A 0.6623 0.2316 0.5289 0.023 Uiso calc R 1 . .
H H6B 0.4837 0.1759 0.5322 0.023 Uiso calc R 1 . .
C C7 0.4659(4) 0.29506(18) 0.6205(2) 0.0201(5) Uani d . 1 . .
H H7A 0.3677 0.2679 0.6613 0.024 Uiso calc R 1 . .
H H7B 0.5609 0.3097 0.6785 0.024 Uiso calc R 1 . .
N N8 0.4068(3) 0.37245(14) 0.55467(19) 0.0147(4) Uani d . 1 . .
C C9 0.3144(4) 0.4560(2) 0.7238(2) 0.0202(5) Uani d . 1 . .
H H9 0.3752 0.4175 0.7759 0.024 Uiso calc R 1 . .
C C10 0.2718(4) 0.5354(2) 0.7605(3) 0.0237(6) Uani d . 1 . .
H H10 0.2938 0.5510 0.8400 0.028 Uiso calc R 1 . .
C C11 0.1922(4) 0.59810(19) 0.6798(3) 0.0237(6) Uani d . 1 . .
H H11 0.1462 0.6510 0.7082 0.028 Uiso calc R 1 . .
C C12 0.1842(4) 0.58081(18) 0.5651(3) 0.0197(5) Uani d . 1 . .
H H12 0.1363 0.6226 0.5118 0.024 Uiso calc R 1 . .
N N13 0.2459(3) 0.50171(14) 0.5233(2) 0.0162(4) Uani d . 1 . .
C C14 0.2675(3) 0.42666(17) 0.6013(2) 0.0151(4) Uani d . 1 . .
H H14 0.1556 0.3928 0.6010 0.018 Uiso calc R 1 . .
C C15 0.3916(3) 0.35088(16) 0.4392(2) 0.0136(4) Uani d . 1 . .
C C16 0.2403(3) 0.48697(17) 0.4045(2) 0.0156(5) Uani d . 1 . .
C C17 0.4863(4) 0.2302(2) 0.3064(3) 0.0242(6) Uani d . 1 . .
H H17A 0.3854 0.1916 0.2934 0.036 Uiso calc R 1 . .
H H17B 0.5944 0.1957 0.3102 0.036 Uiso calc R 1 . .
H H17C 0.4909 0.2719 0.2420 0.036 Uiso calc R 1 . .

loop_
_atom_site_aniso_label
_atom_site_aniso_U_11
_atom_site_aniso_U_22
_atom_site_aniso_U_33
_atom_site_aniso_U_12
_atom_site_aniso_U_13
_atom_site_aniso_U_23
I1 0.01712(8) 0.01865(8) 0.01406(7) 0.00055(6) 0.00212(5) -0.00050(6)
N1 0.0239(12) 0.0181(11) 0.0207(11) 0.0010(9) -0.0007(9) 0.0040(9)
C2 0.0251(14) 0.0244(14) 0.0170(12) 0.0007(11) -0.0009(10) 0.0062(11)
C3 0.0271(15) 0.0233(14) 0.0114(11) 0.0015(11) -0.0001(9) 0.0007(10)
N4 0.0198(11) 0.0150(10) 0.0117(9) 0.0004(8) 0.0010(7) 0.0016(8)
N5 0.0174(11) 0.0158(9) 0.0155(9) 0.0029(8) 0.0033(8) 0.0009(8)
C6 0.0189(13) 0.0187(12) 0.0191(12) 0.0056(10) 0.0012(9) 0.0035(9)
C7 0.0245(13) 0.0194(12) 0.0161(11) 0.0044(10) -0.0008(9) 0.0045(9)
N8 0.0157(10) 0.0150(9) 0.0134(9) 0.0007(8) -0.0001(7) 0.0017(7)
C9 0.0213(13) 0.0242(13) 0.0152(11) -0.0016(10) 0.0003(9) -0.0024(10)
C10 0.0223(14) 0.0297(15) 0.0191(13) -0.0052(11) 0.0023(10) -0.0092(11)
C11 0.0241(15) 0.0162(12) 0.0312(15) -0.0029(10) 0.0048(11) -0.0088(11)
C12 0.0178(13) 0.0126(11) 0.0289(14) -0.0021(9) 0.0045(10) -0.0026(10)
N13 0.0212(11) 0.0111(9) 0.0164(10) 0.0001(8) 0.0001(8) -0.0002(8)
C14 0.0166(12) 0.0152(11) 0.0135(11) -0.0006(9) 0.0001(8) -0.0001(9)
C15 0.0113(11) 0.0147(11) 0.0148(10) -0.0024(8) 0.0022(8) 0.0012(8)
C16 0.0157(12) 0.0130(11) 0.0181(11) -0.0021(9) 0.0012(9) 0.0011(9)
C17 0.0316(16) 0.0213(13) 0.0201(12) 0.0047(11) 0.0075(11) -0.0047(10)

loop_
_atom_type_symbol
_atom_type_description
_atom_type_scat_dispersion_real
_atom_type_scat_dispersion_imag
_atom_type_scat_source
C C 0.0033 0.0016 'International Tables Vol C Tables 4.2.6.8 and 6.1.1.4'
H H 0.0000 0.0000 'International Tables Vol C Tables 4.2.6.8 and 6.1.1.4'
N N 0.0061 0.0033 'International Tables Vol C Tables 4.2.6.8 and 6.1.1.4'
I I -0.4742 1.8119 'International Tables Vol C Tables 4.2.6.8 and 6.1.1.4'

loop_
_geom_angle_atom_site_label_1
_geom_angle_atom_site_label_2
_geom_angle_atom_site_label_3
_geom_angle_site_symmetry_1
_geom_angle_site_symmetry_3
_geom_angle
_geom_angle_publ_flag
C16 N1 C2 . . 107.1(2) ?
N1 C2 C3 . . 107.4(2) ?
N1 C2 H2A . . 110.2 ?
C3 C2 H2A . . 110.2 ?
N1 C2 H2B . . 110.2 ?
C3 C2 H2B . . 110.2 ?
H2A C2 H2B . . 108.5 ?
N4 C3 C2 . . 101.0(2) ?
N4 C3 H3A . . 111.6 ?
C2 C3 H3A . . 111.6 ?
N4 C3 H3B . . 111.6 ?
C2 C3 H3B . . 111.6 ?
H3A C3 H3B . . 109.4 ?
C15 N4 C16 . . 122.4(2) ?
C15 N4 C3 . . 129.9(2) ?
C16 N4 C3 . . 107.6(2) ?
C15 N5 C17 . . 131.1(2) ?
C15 N5 C6 . . 110.0(2) ?
C17 N5 C6 . . 118.7(2) ?
N5 C6 C7 . . 103.6(2) ?
N5 C6 H6A . . 111.0 ?
C7 C6 H6A . . 111.0 ?
N5 C6 H6B . . 111.0 ?
C7 C6 H6B . . 111.0 ?
H6A C6 H6B . . 109.0 ?
N8 C7 C6 . . 103.0(2) ?
N8 C7 H7A . . 111.2 ?
C6 C7 H7A . . 111.2 ?
N8 C7 H7B . . 111.2 ?
C6 C7 H7B . . 111.2 ?
H7A C7 H7B . . 109.1 ?
C15 N8 C14 . . 117.1(2) ?
C15 N8 C7 . . 108.2(2) ?
C14 N8 C7 . . 119.1(2) ?
C10 C9 C14 . . 121.1(3) ?
C10 C9 H9 . . 119.4 ?
C14 C9 H9 . . 119.4 ?
C9 C10 C11 . . 120.5(3) ?
C9 C10 H10 . . 119.7 ?
C11 C10 H10 . . 119.7 ?
C12 C11 C10 . . 119.6(3) ?
C12 C11 H11 . . 120.2 ?
C10 C11 H11 . . 120.2 ?
C11 C12 N13 . . 120.4(3) ?
C11 C12 H12 . . 119.8 ?
N13 C12 H12 . . 119.8 ?
C16 N13 C12 . . 118.9(2) ?
C16 N13 C14 . . 118.1(2) ?
C12 N13 C14 . . 120.6(2) ?
N13 C14 N8 . . 107.0(2) ?
N13 C14 C9 . . 110.4(2) ?
N8 C14 C9 . . 111.1(2) ?
N13 C14 H14 . . 109.4 ?
N8 C14 H14 . . 109.4 ?
C9 C14 H14 . . 109.4 ?
N5 C15 N4 . . 129.4(2) ?
N5 C15 N8 . . 112.7(2) ?
N4 C15 N8 . . 117.9(2) ?
N1 C16 N13 . . 127.0(3) ?
N1 C16 N4 . . 116.1(2) ?
N13 C16 N4 . . 116.9(2) ?
N5 C17 H17A . . 109.5 ?
N5 C17 H17B . . 109.5 ?
H17A C17 H17B . . 109.5 ?
N5 C17 H17C . . 109.5 ?
H17A C17 H17C . . 109.5 ?
H17B C17 H17C . . 109.5 ?

loop_
_geom_bond_atom_site_label_1
_geom_bond_atom_site_label_2
_geom_bond_site_symmetry_2
_geom_bond_distance
_geom_bond_publ_flag
N1 C16 . 1.270(3) ?
N1 C2 . 1.476(4) ?
C2 C3 . 1.547(4) ?
C2 H2A . 0.9900 ?
C2 H2B . 0.9900 ?
C3 N4 . 1.475(3) ?
C3 H3A . 0.9900 ?
C3 H3B . 0.9900 ?
N4 C15 . 1.344(3) ?
N4 C16 . 1.415(3) ?
N5 C15 . 1.317(3) ?
N5 C17 . 1.455(4) ?
N5 C6 . 1.470(3) ?
C6 C7 . 1.533(4) ?
C6 H6A . 0.9900 ?
C6 H6B . 0.9900 ?
C7 N8 . 1.471(3) ?
C7 H7A . 0.9900 ?
C7 H7B . 0.9900 ?
N8 C15 . 1.364(3) ?
N8 C14 . 1.468(3) ?
C9 C10 . 1.336(4) ?
C9 C14 . 1.504(4) ?
C9 H9 . 0.9500 ?
C10 C11 . 1.453(5) ?
C10 H10 . 0.9500 ?
C11 C12 . 1.340(4) ?
C11 H11 . 0.9500 ?
C12 N13 . 1.397(3) ?
C12 H12 . 0.9500 ?
N13 C16 . 1.378(3) ?
N13 C14 . 1.466(3) ?
C14 H14 . 1.0000 ?
C17 H17A . 0.9800 ?
C17 H17B . 0.9800 ?
C17 H17C . 0.9800 ?

loop_
_geom_hbond_atom_site_label_D
_geom_hbond_atom_site_label_H
_geom_hbond_atom_site_label_A
_geom_hbond_site_symmetry_A
_geom_hbond_distance_DH
_geom_hbond_distance_HA
_geom_hbond_distance_DA
_geom_hbond_angle_DHA
C3 H3B I1 4_665 0.99 3.15 4.007(3) 145
C6 H6A I1 1_655 0.99 3.05 4.010(3) 163
C9 H9 I1 4_666 0.95 3.08 4.025(3) 172
C12 H12 I1 3_566 0.95 3.14 3.887(3) 137
C17 H17C I1 4_665 0.98 3.16 4.025(3) 148

loop_
_cod_related_entry_id
_cod_related_entry_database
_cod_related_entry_code
1 ChemSpider 2103823
